data_7156330
loop_
_publ_author_name
'Wang, Denan'
'Ivanov, Maxim V.'
'Mirzaei, Saber'
'Lindeman, Sergey V.'
'Rathore, Rajendra'

_publ_section_title
;
 An electron-transfer induced conformational transformation: from
 non-cofacial &quot;sofa&quot; to cofacial &quot;boat&quot; in
 cyclotetraveratrylene (CTTV) and formation of charge transfer complexes.
;
_journal_issue 31
_journal_name_full 'Organic &amp; biomolecular chemistry'
_journal_page_first 5712
_journal_page_last 5717
_journal_paper_doi 10.1039/c8ob01118d
_journal_volume 16
_journal_year 2018
_chemical_formula_sum 'C50 H44 Cl12 O12'
_chemical_formula_weight 1262.25
_space_group_IT_number 2
_space_group_name_Hall '-P 1'
_space_group_name_H-M_alt 'P -1'
_symmetry_cell_setting triclinic
_symmetry_space_group_name_Hall '-P 1'
_symmetry_space_group_name_H-M 'P -1'
_atom_sites_solution_hydrogens difmap
_atom_sites_solution_primary direct
_atom_sites_solution_secondary difmap
_audit_creation_method SHELXL-97
_audit_update_record
;
2018-04-17 deposited with the CCDC.
2018-07-23 downloaded from the CCDC.
;
_cell_angle_alpha 74.4930(10)
_cell_angle_beta 89.5790(10)
_cell_angle_gamma 84.4840(10)
_cell_formula_units_Z 1
_cell_length_a 9.0593(2)
_cell_length_b 12.1761(2)
_cell_length_c 12.5506(2)
_cell_measurement_reflns_used 8372
_cell_measurement_temperature 100(2)
_cell_measurement_theta_max 67
_cell_measurement_theta_min 4
_cell_volume 1327.60(4)
_computing_cell_refinement 'SAINT v7.23A (Bruker, 2005)'
_computing_data_collection 'APEX2 v2.0-2 (Bruker, 2005)'
_computing_data_reduction 'SADABS-2004/1 (Bruker, 2005)'
_computing_molecular_graphics 'XP v5.1 (Bruker, 1998)'
_computing_publication_material 'XCIF v6.12 (Bruker, 2001)'
_computing_structure_refinement 'SHELXL-97 v.97-2 (Sheldrick, 1993-1997)'
_computing_structure_solution 'XS/SHELXTL v6.12 (Bruker, 2001)'
_diffrn_ambient_temperature 100(2)
_diffrn_measured_fraction_theta_full 0.923
_diffrn_measured_fraction_theta_max 0.923
_diffrn_measurement_device_type 'Bruker APEX2 CCD detector'
_diffrn_measurement_method '\w scans'
_diffrn_radiation_monochromator graphite
_diffrn_radiation_source 'fine-focus sealed tube'
_diffrn_radiation_type CuK\a
_diffrn_radiation_wavelength 1.54178
_diffrn_reflns_av_R_equivalents 0.0134
_diffrn_reflns_av_sigmaI/netI 0.0133
_diffrn_reflns_limit_h_max 10
_diffrn_reflns_limit_h_min -10
_diffrn_reflns_limit_k_max 14
_diffrn_reflns_limit_k_min -13
_diffrn_reflns_limit_l_max 14
_diffrn_reflns_limit_l_min 0
_diffrn_reflns_number 11087
_diffrn_reflns_theta_full 67.16
_diffrn_reflns_theta_max 67.16
_diffrn_reflns_theta_min 3.66
_exptl_absorpt_coefficient_mu 6.256
_exptl_absorpt_correction_T_max 0.5735
_exptl_absorpt_correction_T_min 0.2931
_exptl_absorpt_correction_type numerical
_exptl_crystal_colour 'dark red'
_exptl_crystal_density_diffrn 1.579
_exptl_crystal_density_method 'not measured'
_exptl_crystal_description block
_exptl_crystal_F_000 644
_exptl_crystal_size_max 0.26
_exptl_crystal_size_mid 0.16
_exptl_crystal_size_min 0.10
_refine_diff_density_max 0.242
_refine_diff_density_min -0.291
_refine_diff_density_rms 0.046
_refine_ls_extinction_coef 0.00024(12)
_refine_ls_extinction_expression Fc^*^=kFc[1+0.001xFc^2^\l^3^/sin(2\q)]^-1/4^
_refine_ls_extinction_method SHELXL
_refine_ls_goodness_of_fit_ref 1.069
_refine_ls_hydrogen_treatment refall
_refine_ls_matrix_type full
_refine_ls_number_parameters 423
_refine_ls_number_reflns 4379
_refine_ls_number_restraints 0
_refine_ls_restrained_S_all 1.069
_refine_ls_R_factor_all 0.0252
_refine_ls_R_factor_gt 0.0245
_refine_ls_shift/su_max 0.002
_refine_ls_shift/su_mean 0.000
_refine_ls_structure_factor_coef Fsqd
_refine_ls_weighting_details 'calc w=1/[\s^2^(Fo^2^)+(0.0332P)^2^+0.7739P] where P=(Fo^2^+2Fc^2^)/3'
_refine_ls_weighting_scheme calc
_refine_ls_wR_factor_gt 0.0633
_refine_ls_wR_factor_ref 0.0637
_reflns_number_gt 4235
_reflns_number_total 4379
_reflns_threshold_expression >2sigma(I)
_cod_data_source_file c8ob01118d3.cif
_cod_data_source_block raj6wa
_cod_depositor_comments 'Adding full bibliography for 7156330--7156331.cif.'
_cod_database_code 7156330

loop_
_symmetry_equiv_pos_as_xyz
'x, y, z'
'-x, -y, -z'

loop_
_atom_site_label
_atom_site_type_symbol
_atom_site_fract_x
_atom_site_fract_y
_atom_site_fract_z
_atom_site_U_iso_or_equiv
_atom_site_adp_type
_atom_site_occupancy
_atom_site_symmetry_multiplicity
_atom_site_calc_flag
Cl1 Cl 0.26810(4) 0.16224(3) 0.33056(3) 0.01993(10) Uani 1 1 d
Cl2 Cl 0.60008(4) 0.10598(3) 0.25758(3) 0.02300(11) Uani 1 1 d
O1 O 0.22476(12) 0.04832(9) 0.56137(9) 0.0202(2) Uani 1 1 d
C1 C 0.34948(17) 0.02573(12) 0.53324(13) 0.0161(3) Uani 1 1 d
C2 C 0.39952(17) 0.07434(12) 0.41819(13) 0.0158(3) Uani 1 1 d
C3 C 0.53833(18) 0.05119(13) 0.38824(13) 0.0167(3) Uani 1 1 d
Cl3 Cl 0.24573(4) 0.60452(3) 0.10583(3) 0.02330(11) Uani 1 1 d
Cl4 Cl 0.09833(5) 0.73870(3) -0.12880(3) 0.02611(11) Uani 1 1 d
O2 O 0.12980(13) 0.38435(9) 0.19195(9) 0.0220(3) Uani 1 1 d
C4 C 0.06983(17) 0.43742(13) 0.10538(13) 0.0173(3) Uani 1 1 d
C5 C 0.11265(17) 0.55214(13) 0.04287(13) 0.0173(3) Uani 1 1 d
C6 C 0.04998(18) 0.60840(13) -0.05421(13) 0.0175(3) Uani 1 1 d
O3 O 0.26562(12) -0.19356(9) 0.50338(9) 0.0188(2) Uani 1 1 d
O4 O 0.51062(12) -0.20365(9) 0.39709(9) 0.0174(2) Uani 1 1 d
O5 O -0.31522(12) -0.36575(9) 0.02793(9) 0.0173(2) Uani 1 1 d
O6 O -0.13060(12) -0.42518(9) 0.19584(9) 0.0166(2) Uani 1 1 d
C10 C 0.25302(17) -0.04719(13) 0.03245(12) 0.0148(3) Uani 1 1 d
C11 C 0.25053(17) -0.07876(12) 0.15840(12) 0.0139(3) Uani 1 1 d
C12 C 0.11964(17) -0.06987(12) 0.21616(13) 0.0142(3) Uani 1 1 d
C13 C 0.12297(17) -0.10708(12) 0.33177(13) 0.0149(3) Uani 1 1 d
C14 C 0.25301(17) -0.15368(12) 0.39046(12) 0.0148(3) Uani 1 1 d
C15 C 0.38556(17) -0.16079(12) 0.33251(13) 0.0148(3) Uani 1 1 d
C16 C 0.38258(17) -0.12390(12) 0.21794(13) 0.0148(3) Uani 1 1 d
C17 C 0.12943(19) -0.20410(16) 0.56220(14) 0.0226(4) Uani 1 1 d
C18 C 0.63988(18) -0.23432(15) 0.34108(14) 0.0203(3) Uani 1 1 d
C20 C -0.02772(17) -0.02403(13) 0.15740(13) 0.0146(3) Uani 1 1 d
C21 C -0.10604(16) -0.11100(13) 0.11630(12) 0.0139(3) Uani 1 1 d
C22 C -0.20871(16) -0.07805(12) 0.02828(12) 0.0140(3) Uani 1 1 d
C23 C -0.27877(17) -0.16278(13) -0.00308(13) 0.0148(3) Uani 1 1 d
C24 C -0.25123(16) -0.27784(13) 0.05294(12) 0.0145(3) Uani 1 1 d
C25 C -0.15041(16) -0.31002(12) 0.14290(12) 0.0143(3) Uani 1 1 d
C26 C -0.07782(17) -0.22740(13) 0.17159(12) 0.0144(3) Uani 1 1 d
C27 C -0.42932(19) -0.33436(14) -0.05572(14) 0.0188(3) Uani 1 1 d
C28 C -0.0624(2) -0.45694(14) 0.30394(13) 0.0191(3) Uani 1 1 d
H10A H 0.352(2) -0.0682(16) 0.0101(15) 0.019(4) Uiso 1 1 d
H10B H 0.193(2) -0.0953(16) 0.0052(15) 0.017(4) Uiso 1 1 d
H13 H 0.037(2) -0.0998(15) 0.3696(15) 0.018(4) Uiso 1 1 d
H16 H 0.470(2) -0.1301(14) 0.1779(14) 0.012(4) Uiso 1 1 d
H17A H 0.157(2) -0.2431(17) 0.6375(18) 0.028(5) Uiso 1 1 d
H17B H 0.078(2) -0.1313(18) 0.5586(16) 0.025(5) Uiso 1 1 d
H17C H 0.065(2) -0.2492(17) 0.5336(17) 0.027(5) Uiso 1 1 d
H18A H 0.620(2) -0.2911(17) 0.3016(16) 0.025(5) Uiso 1 1 d
H18B H 0.714(2) -0.2645(17) 0.3968(17) 0.026(5) Uiso 1 1 d
H18C H 0.675(2) -0.1685(17) 0.2893(16) 0.022(5) Uiso 1 1 d
H20A H -0.0133(19) 0.0410(15) 0.0948(15) 0.014(4) Uiso 1 1 d
H20B H -0.093(2) 0.0017(15) 0.2083(15) 0.015(4) Uiso 1 1 d
H23 H -0.342(2) -0.1410(15) -0.0634(15) 0.012(4) Uiso 1 1 d
H26 H -0.011(2) -0.2500(15) 0.2319(16) 0.016(4) Uiso 1 1 d
H27A H -0.469(2) -0.4042(17) -0.0596(15) 0.022(5) Uiso 1 1 d
H27B H -0.507(2) -0.2837(17) -0.0382(16) 0.026(5) Uiso 1 1 d
H27C H -0.392(2) -0.2991(16) -0.1266(16) 0.020(5) Uiso 1 1 d
H28A H -0.067(2) -0.5372(18) 0.3330(16) 0.023(5) Uiso 1 1 d
H28B H 0.041(2) -0.4449(16) 0.3022(16) 0.025(5) Uiso 1 1 d
H28C H -0.114(2) -0.4178(17) 0.3526(17) 0.027(5) Uiso 1 1 d
Cl1S Cl 0.66333(5) -0.53293(4) 0.58622(4) 0.03736(13) Uani 1 1 d
Cl2S Cl 0.42590(5) -0.46913(4) 0.72420(4) 0.03119(12) Uani 1 1 d
C1S C 0.5704(2) -0.42021(16) 0.63426(16) 0.0295(4) Uani 1 1 d
H1SA H 0.526(2) -0.3636(18) 0.5708(18) 0.030(5) Uiso 1 1 d
H1SB H 0.639(2) -0.3925(18) 0.6770(17) 0.030(5) Uiso 1 1 d

loop_
_atom_site_aniso_label
_atom_site_aniso_U_11
_atom_site_aniso_U_22
_atom_site_aniso_U_33
_atom_site_aniso_U_23
_atom_site_aniso_U_13
_atom_site_aniso_U_12
Cl1 0.01534(19) 0.01857(19) 0.02072(19) 0.00244(14) -0.00266(15) 0.00196(14)
Cl2 0.0184(2) 0.0276(2) 0.01733(19) 0.00299(15) 0.00270(15) 0.00006(15)
O1 0.0139(6) 0.0216(6) 0.0233(6) -0.0039(5) 0.0024(5) 0.0009(4)
C1 0.0154(8) 0.0130(7) 0.0203(8) -0.0046(6) -0.0005(6) -0.0023(6)
C2 0.0160(8) 0.0117(7) 0.0180(8) -0.0012(6) -0.0032(6) -0.0011(6)
C3 0.0186(8) 0.0140(7) 0.0164(7) -0.0018(6) 0.0008(6) -0.0031(6)
Cl3 0.0201(2) 0.0274(2) 0.0237(2) -0.00793(16) 0.00072(16) -0.00563(15)
Cl4 0.0416(3) 0.0158(2) 0.0196(2) -0.00062(15) 0.00546(17) -0.00876(16)
O2 0.0252(6) 0.0195(6) 0.0175(6) -0.0012(5) -0.0019(5) 0.0057(5)
C4 0.0182(8) 0.0160(8) 0.0164(8) -0.0043(6) 0.0037(6) 0.0044(6)
C5 0.0156(8) 0.0174(8) 0.0194(8) -0.0067(6) 0.0032(6) -0.0001(6)
C6 0.0212(8) 0.0126(7) 0.0179(8) -0.0033(6) 0.0060(6) -0.0006(6)
O3 0.0180(6) 0.0249(6) 0.0117(5) -0.0021(4) 0.0020(4) -0.0012(4)
O4 0.0140(5) 0.0211(6) 0.0150(5) -0.0030(4) -0.0002(4) 0.0033(4)
O5 0.0205(6) 0.0138(5) 0.0168(5) -0.0023(4) -0.0033(5) -0.0021(4)
O6 0.0206(6) 0.0117(5) 0.0148(5) 0.0003(4) -0.0011(4) 0.0001(4)
C10 0.0150(8) 0.0135(7) 0.0145(8) -0.0025(6) 0.0012(6) 0.0014(6)
C11 0.0170(8) 0.0082(7) 0.0158(7) -0.0019(6) 0.0008(6) -0.0016(6)
C12 0.0161(8) 0.0095(7) 0.0171(7) -0.0034(6) 0.0008(6) -0.0015(6)
C13 0.0137(7) 0.0132(7) 0.0179(8) -0.0042(6) 0.0039(6) -0.0026(6)
C14 0.0187(8) 0.0121(7) 0.0138(7) -0.0032(6) 0.0018(6) -0.0029(6)
C15 0.0148(8) 0.0116(7) 0.0171(8) -0.0029(6) -0.0013(6) -0.0001(6)
C16 0.0152(8) 0.0118(7) 0.0167(8) -0.0030(6) 0.0036(6) -0.0013(6)
C17 0.0202(9) 0.0306(10) 0.0155(8) -0.0026(7) 0.0045(7) -0.0064(7)
C18 0.0151(8) 0.0244(9) 0.0204(8) -0.0065(7) 0.0005(7) 0.0043(7)
C20 0.0143(7) 0.0129(7) 0.0152(7) -0.0019(6) 0.0019(6) 0.0001(6)
C21 0.0127(7) 0.0150(7) 0.0130(7) -0.0025(6) 0.0052(6) -0.0008(6)
C22 0.0134(7) 0.0139(7) 0.0132(7) -0.0018(6) 0.0053(6) 0.0004(6)
C23 0.0133(7) 0.0174(8) 0.0117(7) -0.0016(6) 0.0008(6) 0.0012(6)
C24 0.0148(7) 0.0149(7) 0.0138(7) -0.0038(6) 0.0043(6) -0.0018(6)
C25 0.0146(7) 0.0127(7) 0.0134(7) -0.0007(6) 0.0051(6) 0.0006(6)
C26 0.0123(7) 0.0173(8) 0.0121(7) -0.0018(6) 0.0022(6) 0.0004(6)
C27 0.0187(8) 0.0175(8) 0.0187(8) -0.0022(6) -0.0018(7) -0.0021(7)
C28 0.0239(9) 0.0157(8) 0.0143(8) 0.0004(6) -0.0014(7) 0.0017(6)
Cl1S 0.0289(2) 0.0501(3) 0.0349(3) -0.0157(2) -0.0058(2) 0.0000(2)
Cl2S 0.0287(2) 0.0361(2) 0.0285(2) -0.00624(18) 0.00065(18) -0.00900(18)
C1S 0.0314(10) 0.0296(10) 0.0264(9) -0.0031(8) -0.0027(8) -0.0094(8)

loop_
_atom_type_symbol
_atom_type_description
_atom_type_scat_dispersion_real
_atom_type_scat_dispersion_imag
_atom_type_scat_source
C C 0.0181 0.0091 'International Tables Vol C Tables 4.2.6.8 and 6.1.1.4'
H H 0.0000 0.0000 'International Tables Vol C Tables 4.2.6.8 and 6.1.1.4'
O O 0.0492 0.0322 'International Tables Vol C Tables 4.2.6.8 and 6.1.1.4'
Cl Cl 0.3639 0.7018 'International Tables Vol C Tables 4.2.6.8 and 6.1.1.4'

loop_
_geom_angle_atom_site_label_1
_geom_angle_atom_site_label_2
_geom_angle_atom_site_label_3
_geom_angle
_geom_angle_site_symmetry_1
_geom_angle_site_symmetry_3
O1 C1 C3 121.85(14) . 2_656
O1 C1 C2 121.71(14) . .
C3 C1 C2 116.44(13) 2_656 .
C3 C2 C1 121.47(14) . .
C3 C2 Cl1 123.38(13) . .
C1 C2 Cl1 115.14(11) . .
C2 C3 C1 122.09(14) . 2_656
C2 C3 Cl2 122.83(13) . .
C1 C3 Cl2 115.08(11) 2_656 .
O2 C4 C6 121.90(14) . 2_565
O2 C4 C5 121.93(15) . .
C6 C4 C5 116.17(14) 2_565 .
C6 C5 C4 121.71(15) . .
C6 C5 Cl3 123.22(13) . .
C4 C5 Cl3 115.07(12) . .
C5 C6 C4 122.10(14) . 2_565
C5 C6 Cl4 122.90(13) . .
C4 C6 Cl4 115.00(12) 2_565 .
C14 O3 C17 116.20(12) . .
C15 O4 C18 116.28(12) . .
C24 O5 C27 116.67(12) . .
C25 O6 C28 116.85(12) . .
C11 C10 C22 116.87(12) . 2
C11 C10 H10A 108.4(11) . .
C22 C10 H10A 108.2(11) 2 .
C11 C10 H10B 109.9(11) . .
C22 C10 H10B 109.4(11) 2 .
H10A C10 H10B 103.1(15) . .
C12 C11 C16 118.98(14) . .
C12 C11 C10 122.15(14) . .
C16 C11 C10 118.78(13) . .
C11 C12 C13 119.47(14) . .
C11 C12 C20 121.96(14) . .
C13 C12 C20 118.56(14) . .
C14 C13 C12 121.52(14) . .
C14 C13 H13 119.3(11) . .
C12 C13 H13 119.2(11) . .
O3 C14 C13 125.26(14) . .
O3 C14 C15 115.65(14) . .
C13 C14 C15 119.09(14) . .
O4 C15 C16 125.07(14) . .
O4 C15 C14 115.44(13) . .
C16 C15 C14 119.48(14) . .
C15 C16 C11 121.44(14) . .
C15 C16 H16 120.4(10) . .
C11 C16 H16 118.1(10) . .
O3 C17 H17A 105.5(12) . .
O3 C17 H17B 111.7(12) . .
H17A C17 H17B 110.0(17) . .
O3 C17 H17C 111.3(12) . .
H17A C17 H17C 109.5(17) . .
H17B C17 H17C 108.8(17) . .
O4 C18 H18A 110.6(12) . .
O4 C18 H18B 105.7(12) . .
H18A C18 H18B 111.3(16) . .
O4 C18 H18C 111.7(11) . .
H18A C18 H18C 109.2(16) . .
H18B C18 H18C 108.3(16) . .
C12 C20 C21 114.96(12) . .
C12 C20 H20A 109.3(10) . .
C21 C20 H20A 108.7(10) . .
C12 C20 H20B 108.1(10) . .
C21 C20 H20B 107.0(10) . .
H20A C20 H20B 108.6(15) . .
C22 C21 C26 119.03(14) . .
C22 C21 C20 122.25(13) . .
C26 C21 C20 118.67(13) . .
C21 C22 C23 118.96(13) . .
C21 C22 C10 122.65(14) . 2
C23 C22 C10 118.34(14) . 2
C24 C23 C22 121.59(14) . .
C24 C23 H23 119.8(11) . .
C22 C23 H23 118.6(11) . .
O5 C24 C23 125.25(14) . .
O5 C24 C25 115.65(13) . .
C23 C24 C25 119.10(14) . .
O6 C25 C26 124.61(14) . .
O6 C25 C24 115.97(13) . .
C26 C25 C24 119.42(14) . .
C25 C26 C21 121.85(14) . .
C25 C26 H26 118.5(11) . .
C21 C26 H26 119.6(11) . .
O5 C27 H27A 107.2(11) . .
O5 C27 H27B 111.5(12) . .
H27A C27 H27B 108.9(16) . .
O5 C27 H27C 111.8(11) . .
H27A C27 H27C 108.3(16) . .
H27B C27 H27C 109.0(16) . .
O6 C28 H28A 107.1(12) . .
O6 C28 H28B 112.6(12) . .
H28A C28 H28B 106.1(16) . .
O6 C28 H28C 111.6(12) . .
H28A C28 H28C 108.9(16) . .
H28B C28 H28C 110.2(16) . .
Cl2S C1S Cl1S 111.41(10) . .
Cl2S C1S H1SA 107.2(12) . .
Cl1S C1S H1SA 107.6(12) . .
Cl2S C1S H1SB 105.9(12) . .
Cl1S C1S H1SB 109.5(12) . .
H1SA C1S H1SB 115.3(17) . .

loop_
_geom_bond_atom_site_label_1
_geom_bond_atom_site_label_2
_geom_bond_distance
_geom_bond_site_symmetry_2
Cl1 C2 1.7080(15) .
Cl2 C3 1.7089(15) .
O1 C1 1.2096(19) .
C1 C3 1.490(2) 2_656
C1 C2 1.492(2) .
C2 C3 1.336(2) .
C3 C1 1.490(2) 2_656
Cl3 C5 1.7076(16) .
Cl4 C6 1.7084(15) .
O2 C4 1.208(2) .
C4 C6 1.490(2) 2_565
C4 C5 1.494(2) .
C5 C6 1.329(2) .
C6 C4 1.490(2) 2_565
O3 C14 1.3715(19) .
O3 C17 1.4318(19) .
O4 C15 1.3735(19) .
O4 C18 1.4315(19) .
O5 C24 1.3718(18) .
O5 C27 1.429(2) .
O6 C25 1.3766(18) .
O6 C28 1.4345(19) .
C10 C11 1.524(2) .
C10 C22 1.527(2) 2
C10 H10A 0.967(19) .
C10 H10B 0.962(19) .
C11 C12 1.396(2) .
C11 C16 1.400(2) .
C12 C13 1.399(2) .
C12 C20 1.513(2) .
C13 C14 1.383(2) .
C13 H13 0.920(19) .
C14 C15 1.407(2) .
C15 C16 1.387(2) .
C16 H16 0.942(18) .
C17 H17A 0.96(2) .
C17 H17B 0.95(2) .
C17 H17C 0.97(2) .
C18 H18A 0.98(2) .
C18 H18B 0.95(2) .
C18 H18C 0.96(2) .
C20 C21 1.527(2) .
C20 H20A 0.973(18) .
C20 H20B 0.960(19) .
C21 C22 1.397(2) .
C21 C26 1.401(2) .
C22 C23 1.403(2) .
C22 C10 1.527(2) 2
C23 C24 1.389(2) .
C23 H23 0.920(19) .
C24 C25 1.404(2) .
C25 C26 1.378(2) .
C26 H26 0.935(19) .
C27 H27A 0.97(2) .
C27 H27B 0.96(2) .
C27 H27C 0.95(2) .
C28 H28A 0.95(2) .
C28 H28B 0.96(2) .
C28 H28C 0.96(2) .
Cl1S C1S 1.780(2) .
Cl2S C1S 1.7639(19) .
C1S H1SA 0.96(2) .
C1S H1SB 0.96(2) .
